data_4509476
loop_
_publ_author_name
'Zhang, Daopeng'
'Wang, Hailong'
'Tian, Laijin'
'Kou, Hui-Zhong'
'Jiang, Jianzhuang'
'Ni, Zhong-Hai'

_publ_section_title
;
 Synthesis, Crystal Structures, and Magnetic Properties of Cyanide-Bridged
 Fe(III)&#x2212;Mn(III) Complexes Based on Manganese(III)-Porphyrin and
 Pyridinecarboxamide Dicyanideiron(III) Building Blocks
;
_journal_issue 9
_journal_name_full 'Crystal Growth &amp; Design'
_journal_page_first 3989
_journal_paper_doi 10.1021/cg9001253
_journal_volume 9
_journal_year 2009
_chemical_formula_sum 'C74 H70 Fe Mn N10 O11'
_chemical_formula_weight 1386.19
_chemical_name_systematic
; 
 ? 
;
_space_group_IT_number 14
_symmetry_cell_setting monoclinic
_symmetry_space_group_name_Hall '-P 2yn'
_symmetry_space_group_name_H-M 'P 1 21/n 1'
_atom_sites_solution_hydrogens geom
_atom_sites_solution_primary direct
_atom_sites_solution_secondary difmap
_audit_creation_method SHELXL-97
_cell_angle_alpha 90.00
_cell_angle_beta 96.684(5)
_cell_angle_gamma 90.00
_cell_formula_units_Z 4
_cell_length_a 16.583(4)
_cell_length_b 18.241(4)
_cell_length_c 24.507(7)
_cell_measurement_temperature 293(2)
_cell_volume 7363(3)
_computing_cell_refinement 'Bruker SMART'
_computing_data_collection 'Bruker SMART'
_computing_data_reduction 'Bruker SAINT'
_computing_molecular_graphics 'Bruker SHELXTL'
_computing_publication_material 'Bruker SHELXTL'
_computing_structure_refinement 'SHELXL-97 (Sheldrick, 1997)'
_computing_structure_solution 'SHELXS-97 (Sheldrick, 1990)'
_diffrn_ambient_temperature 293(2)
_diffrn_measured_fraction_theta_full 0.997
_diffrn_measured_fraction_theta_max 0.997
_diffrn_measurement_device_type 'Bruker APEX II CCD area-detector'
_diffrn_measurement_method '\f and \w scans'
_diffrn_radiation_monochromator graphite
_diffrn_radiation_source 'fine-focus sealed tube'
_diffrn_radiation_type MoK\a
_diffrn_radiation_wavelength 0.71073
_diffrn_reflns_av_R_equivalents 0.0387
_diffrn_reflns_av_sigmaI/netI 0.0470
_diffrn_reflns_limit_h_max 17
_diffrn_reflns_limit_h_min -20
_diffrn_reflns_limit_k_max 22
_diffrn_reflns_limit_k_min -18
_diffrn_reflns_limit_l_max 30
_diffrn_reflns_limit_l_min -30
_diffrn_reflns_number 59281
_diffrn_reflns_theta_full 26.00
_diffrn_reflns_theta_max 26.00
_diffrn_reflns_theta_min 1.40
_exptl_absorpt_coefficient_mu 0.432
_exptl_absorpt_correction_T_max 0.9301
_exptl_absorpt_correction_T_min 0.9071
_exptl_absorpt_correction_type multi-scan
_exptl_absorpt_process_details sadabs
_exptl_crystal_colour red-brown
_exptl_crystal_density_diffrn 1.251
_exptl_crystal_density_method 'not measured'
_exptl_crystal_description block
_exptl_crystal_F_000 2892
_exptl_crystal_size_max 0.23
_exptl_crystal_size_mid 0.21
_exptl_crystal_size_min 0.17
_refine_diff_density_max 1.010
_refine_diff_density_min -0.324
_refine_diff_density_rms 0.074
_refine_ls_extinction_method none
_refine_ls_goodness_of_fit_ref 1.051
_refine_ls_hydrogen_treatment none
_refine_ls_matrix_type full
_refine_ls_number_parameters 877
_refine_ls_number_reflns 14440
_refine_ls_number_restraints 0
_refine_ls_restrained_S_all 1.051
_refine_ls_R_factor_all 0.0960
_refine_ls_R_factor_gt 0.0579
_refine_ls_shift/su_max 0.001
_refine_ls_shift/su_mean 0.000
_refine_ls_structure_factor_coef Fsqd
_refine_ls_weighting_details 'calc w=1/[\s^2^(Fo^2^)+(0.1067P)^2^+1.4467P] where P=(Fo^2^+2Fc^2^)/3'
_refine_ls_weighting_scheme calc
_refine_ls_wR_factor_gt 0.1624
_refine_ls_wR_factor_ref 0.1871
_reflns_number_gt 9361
_reflns_number_total 14440
_reflns_threshold_expression >2sigma(I)
_cod_data_source_file cg9001253sup1.cif
_cod_data_source_block 5
_cod_original_sg_symbol_H-M P2(1)/n
_cod_database_code 4509476

loop_
_symmetry_equiv_pos_as_xyz
'x, y, z'
'-x+1/2, y+1/2, -z+1/2'
'-x, -y, -z'
'x-1/2, -y-1/2, z-1/2'

loop_
_atom_site_label
_atom_site_type_symbol
_atom_site_fract_x
_atom_site_fract_y
_atom_site_fract_z
_atom_site_U_iso_or_equiv
_atom_site_adp_type
_atom_site_occupancy
_atom_site_symmetry_multiplicity
_atom_site_calc_flag
_atom_site_refinement_flags
Fe1 Fe 0.27856(3) 0.47106(2) 0.052007(19) 0.04945(16) Uani 1 1 d .
Mn1 Mn 0.35371(2) 0.73032(2) 0.135233(16) 0.03486(14) Uani 1 1 d .
O1 O 0.11623(19) 0.47541(16) 0.16054(12) 0.0869(9) Uani 1 1 d .
O2 O 0.49218(18) 0.36643(19) 0.07950(15) 0.1005(10) Uani 1 1 d .
O3 O -0.01732(15) 0.97215(14) -0.10111(9) 0.0629(7) Uani 1 1 d .
O4 O -0.02380(17) 0.61540(19) 0.36368(11) 0.0895(9) Uani 1 1 d .
O5 O 0.73735(19) 0.4888(2) 0.36304(14) 0.1085(12) Uani 1 1 d .
O6 O 0.74724(16) 0.92471(15) -0.05002(12) 0.0758(8) Uani 1 1 d .
O7 O 0.36349(16) 0.83773(13) 0.18602(10) 0.0649(7) Uani 1 1 d .
H7' H 0.3847 0.8356 0.2180 0.097 Uiso 1 1 d R
O8 O 0.1178(8) 0.2533(9) 0.8988(10) 0.61(2) Uani 1 1 d .
H8 H 0.1498 0.2323 0.9216 0.918 Uiso 1 1 d R
O9 O 0.828(2) 0.396(2) 0.1677(19) 1.10(5) Uani 1 1 d .
H9A H 0.8006 0.4064 0.1377 1.652 Uiso 1 1 d R
H9B H 0.8585 0.4286 0.1830 1.652 Uiso 1 1 d R
O10 O 0.6435(5) 0.3369(7) 0.1421(7) 0.428(9) Uani 1 1 d .
H10 H 0.6816 0.3626 0.1549 0.642 Uiso 1 1 d R
O11 O 0.4212(4) 0.8438(3) 0.29324(18) 0.192(3) Uani 1 1 d .
H11 H 0.4374 0.8827 0.3072 0.288 Uiso 1 1 d R
N1 N 0.1867(2) 0.3334(2) 0.00248(19) 0.0945(12) Uani 1 1 d .
N2 N 0.34394(16) 0.62566(15) 0.08674(11) 0.0474(6) Uani 1 1 d .
N3 N 0.36822(17) 0.42082(15) 0.08954(13) 0.0571(7) Uani 1 1 d .
N4 N 0.23469(17) 0.46262(15) 0.12006(11) 0.0540(7) Uani 1 1 d .
N5 N 0.34722(17) 0.46471(15) -0.00991(13) 0.0575(7) Uani 1 1 d .
N6 N 0.17375(16) 0.52430(14) 0.03056(12) 0.0527(7) Uani 1 1 d .
N7 N 0.35598(14) 0.78988(13) 0.06665(9) 0.0383(6) Uani 1 1 d .
N8 N 0.23200(14) 0.73962(13) 0.12875(9) 0.0383(6) Uani 1 1 d .
N9 N 0.35216(14) 0.67365(13) 0.20527(9) 0.0378(6) Uani 1 1 d .
N10 N 0.47642(14) 0.72451(13) 0.14390(9) 0.0391(6) Uani 1 1 d .
C1 C 0.2221(2) 0.3831(2) 0.02118(17) 0.0633(10) Uani 1 1 d .
C2 C 0.32300(19) 0.56850(19) 0.07229(12) 0.0452(7) Uani 1 1 d .
C3 C 0.3622(2) 0.40844(19) 0.14551(16) 0.0626(10) Uani 1 1 d .
C4 C 0.2879(2) 0.43068(19) 0.16259(15) 0.0619(9) Uani 1 1 d .
C5 C 0.2743(3) 0.4227(2) 0.21693(16) 0.0788(12) Uani 1 1 d .
H3 H 0.2254 0.4379 0.2283 0.095 Uiso 1 1 calc R
C6 C 0.3334(4) 0.3921(3) 0.2541(2) 0.0928(14) Uani 1 1 d .
H4 H 0.3237 0.3858 0.2904 0.111 Uiso 1 1 calc R
C7 C 0.4057(4) 0.3711(3) 0.2384(2) 0.0976(16) Uani 1 1 d .
H5 H 0.4453 0.3516 0.2643 0.117 Uiso 1 1 calc R
C8 C 0.4219(3) 0.3780(2) 0.1839(2) 0.0828(12) Uani 1 1 d .
H6 H 0.4714 0.3628 0.1734 0.099 Uiso 1 1 calc R
C9 C 0.4303(2) 0.4012(2) 0.06190(18) 0.0671(10) Uani 1 1 d .
C10 C 0.4169(2) 0.42663(19) 0.00413(17) 0.0611(10) Uani 1 1 d .
C11 C 0.4725(2) 0.4137(2) -0.0326(2) 0.0783(13) Uani 1 1 d .
H9 H 0.5196 0.3872 -0.0219 0.094 Uiso 1 1 calc R
C12 C 0.4572(3) 0.4407(3) -0.0852(2) 0.0857(14) Uani 1 1 d .
H10A H 0.4942 0.4330 -0.1105 0.103 Uiso 1 1 calc R
C13 C 0.3874(3) 0.4789(3) -0.10011(19) 0.0923(15) Uani 1 1 d .
H11A H 0.3758 0.4975 -0.1355 0.111 Uiso 1 1 calc R
C14 C 0.3336(3) 0.4895(3) -0.06096(17) 0.0803(12) Uani 1 1 d .
H12 H 0.2858 0.5152 -0.0713 0.096 Uiso 1 1 calc R
C15 C 0.1474(2) 0.5601(2) -0.01498(17) 0.0689(10) Uani 1 1 d .
H13 H 0.1798 0.5608 -0.0435 0.083 Uiso 1 1 calc R
C16 C 0.0735(3) 0.5968(2) -0.0222(2) 0.0836(13) Uani 1 1 d .
H14 H 0.0570 0.6217 -0.0546 0.100 Uiso 1 1 calc R
C17 C 0.0252(3) 0.5954(3) 0.0200(2) 0.0833(13) Uani 1 1 d .
H15 H -0.0246 0.6195 0.0164 0.100 Uiso 1 1 calc R
C18 C 0.0512(2) 0.5586(2) 0.06673(19) 0.0726(11) Uani 1 1 d .
H16 H 0.0190 0.5570 0.0954 0.087 Uiso 1 1 calc R
C19 C 0.1253(2) 0.52348(19) 0.07188(16) 0.0587(9) Uani 1 1 d .
C20 C 0.1591(2) 0.48386(19) 0.12261(15) 0.0595(9) Uani 1 1 d .
C21 C 0.28995(18) 0.81369(17) 0.03209(11) 0.0424(7) Uani 1 1 d .
C22 C 0.3172(2) 0.8449(2) -0.01587(13) 0.0575(9) Uani 1 1 d .
H47 H 0.2843 0.8643 -0.0457 0.069 Uiso 1 1 calc R
C23 C 0.3985(2) 0.8415(2) -0.01053(13) 0.0554(9) Uani 1 1 d .
H46 H 0.4320 0.8577 -0.0359 0.066 Uiso 1 1 calc R
C24 C 0.42405(18) 0.80812(17) 0.04159(11) 0.0417(7) Uani 1 1 d .
C25 C 0.50459(18) 0.79752(16) 0.06304(12) 0.0412(7) Uani 1 1 d .
C26 C 0.56904(18) 0.82947(17) 0.03287(12) 0.0431(7) Uani 1 1 d .
C27 C 0.62601(19) 0.78606(18) 0.01157(14) 0.0508(8) Uani 1 1 d .
H39 H 0.6237 0.7355 0.0160 0.061 Uiso 1 1 calc R
C28 C 0.6867(2) 0.81580(19) -0.01622(14) 0.0528(8) Uani 1 1 d .
H40 H 0.7248 0.7855 -0.0298 0.063 Uiso 1 1 calc R
C29 C 0.68989(19) 0.8899(2) -0.02334(14) 0.0538(9) Uani 1 1 d .
C30 C 0.6332(2) 0.9349(2) -0.00362(16) 0.0623(10) Uani 1 1 d .
H43 H 0.6353 0.9853 -0.0090 0.075 Uiso 1 1 calc R
C31 C 0.5730(2) 0.90488(19) 0.02433(14) 0.0550(9) Uani 1 1 d .
H44 H 0.5347 0.9355 0.0375 0.066 Uiso 1 1 calc R
C32 C 0.8084(3) 0.8810(3) -0.06927(19) 0.0902(14) Uani 1 1 d .
H42A H 0.8372 0.8549 -0.0390 0.135 Uiso 1 1 calc R
H42B H 0.8455 0.9118 -0.0860 0.135 Uiso 1 1 calc R
H42C H 0.7840 0.8466 -0.0959 0.135 Uiso 1 1 calc R
C33 C 0.52814(18) 0.75905(17) 0.11173(12) 0.0439(7) Uani 1 1 d .
C34 C 0.61033(19) 0.7452(2) 0.13441(14) 0.0531(8) Uani 1 1 d .
H35 H 0.6567 0.7635 0.1212 0.064 Uiso 1 1 calc R
C35 C 0.60830(19) 0.7016(2) 0.17768(13) 0.0546(9) Uani 1 1 d .
H34 H 0.6531 0.6832 0.1998 0.065 Uiso 1 1 calc R
C36 C 0.52486(17) 0.68785(17) 0.18414(12) 0.0421(7) Uani 1 1 d .
C37 C 0.49823(18) 0.64354(17) 0.22505(12) 0.0426(7) Uani 1 1 d .
C38 C 0.56028(18) 0.60146(19) 0.26124(12) 0.0470(8) Uani 1 1 d .
C39 C 0.6123(2) 0.6352(2) 0.30172(14) 0.0644(10) Uani 1 1 d .
H31 H 0.6081 0.6854 0.3070 0.077 Uiso 1 1 calc R
C40 C 0.6703(2) 0.5961(3) 0.33446(16) 0.0754(12) Uani 1 1 d .
H30 H 0.7046 0.6200 0.3615 0.090 Uiso 1 1 calc R
C41 C 0.6772(2) 0.5228(3) 0.32731(17) 0.0714(12) Uani 1 1 d .
C42 C 0.6268(3) 0.4866(2) 0.28810(19) 0.0763(12) Uani 1 1 d .
H28 H 0.6314 0.4362 0.2835 0.092 Uiso 1 1 calc R
C43 C 0.5677(2) 0.5274(2) 0.25485(16) 0.0639(10) Uani 1 1 d .
H27 H 0.5331 0.5034 0.2280 0.077 Uiso 1 1 calc R
C44 C 0.7429(4) 0.4128(4) 0.3616(3) 0.143(3) Uani 1 1 d .
H32A H 0.6939 0.3917 0.3720 0.214 Uiso 1 1 calc R
H32B H 0.7883 0.3970 0.3868 0.214 Uiso 1 1 calc R
H32C H 0.7503 0.3973 0.3251 0.214 Uiso 1 1 calc R
C45 C 0.41692(18) 0.63768(17) 0.23417(11) 0.0420(7) Uani 1 1 d .
C46 C 0.38905(19) 0.59637(18) 0.27788(12) 0.0503(8) Uani 1 1 d .
H23 H 0.4208 0.5670 0.3029 0.060 Uiso 1 1 calc R
C47 C 0.30850(19) 0.60772(18) 0.27624(13) 0.0509(8) Uani 1 1 d .
H22 H 0.2747 0.5882 0.3003 0.061 Uiso 1 1 calc R
C48 C 0.28434(18) 0.65538(17) 0.23078(12) 0.0425(7) Uani 1 1 d .
C49 C 0.20529(18) 0.67882(17) 0.21520(12) 0.0422(7) Uani 1 1 d .
C50 C 0.14227(19) 0.66111(18) 0.25289(12) 0.0456(7) Uani 1 1 d .
C51 C 0.1448(2) 0.6955(2) 0.30393(13) 0.0555(9) Uani 1 1 d .
H68 H 0.1854 0.7297 0.3143 0.067 Uiso 1 1 calc R
C52 C 0.0881(2) 0.6797(2) 0.33913(14) 0.0631(10) Uani 1 1 d .
H67 H 0.0903 0.7036 0.3728 0.076 Uiso 1 1 calc R
C53 C 0.0284(2) 0.6287(2) 0.32457(15) 0.0628(10) Uani 1 1 d .
C54 C 0.0247(2) 0.5939(2) 0.27466(15) 0.0646(10) Uani 1 1 d .
H64 H -0.0156 0.5594 0.2648 0.078 Uiso 1 1 calc R
C55 C 0.0814(2) 0.6106(2) 0.23886(14) 0.0577(9) Uani 1 1 d .
H63 H 0.0783 0.5872 0.2049 0.069 Uiso 1 1 calc R
C56 C -0.0859(3) 0.5624(3) 0.3503(2) 0.1156(19) Uani 1 1 d .
H66A H -0.1220 0.5793 0.3194 0.173 Uiso 1 1 calc R
H66B H -0.1158 0.5555 0.3812 0.173 Uiso 1 1 calc R
H66C H -0.0619 0.5168 0.3413 0.173 Uiso 1 1 calc R
C57 C 0.18113(18) 0.71676(16) 0.16671(12) 0.0414(7) Uani 1 1 d .
C58 C 0.09993(19) 0.73861(18) 0.14829(13) 0.0477(8) Uani 1 1 d .
H59 H 0.0546 0.7298 0.1664 0.057 Uiso 1 1 calc R
C59 C 0.10016(18) 0.77387(17) 0.10056(13) 0.0465(8) Uani 1 1 d .
H58 H 0.0553 0.7939 0.0795 0.056 Uiso 1 1 calc R
C60 C 0.18271(17) 0.77506(16) 0.08776(12) 0.0397(7) Uani 1 1 d .
C61 C 0.20859(17) 0.81020(17) 0.04221(11) 0.0412(7) Uani 1 1 d .
C62 C 0.14835(17) 0.85262(18) 0.00431(12) 0.0423(7) Uani 1 1 d .
C63 C 0.0851(2) 0.81987(19) -0.02945(14) 0.0550(9) Uani 1 1 d .
H51 H 0.0793 0.7692 -0.0288 0.066 Uiso 1 1 calc R
C64 C 0.0314(2) 0.8608(2) -0.06352(14) 0.0570(9) Uani 1 1 d .
H52 H -0.0106 0.8378 -0.0855 0.068 Uiso 1 1 calc R
C65 C 0.03919(18) 0.93624(19) -0.06537(12) 0.0472(8) Uani 1 1 d .
C66 C 0.1011(2) 0.97021(18) -0.03214(13) 0.0519(8) Uani 1 1 d .
H54 H 0.1065 1.0209 -0.0324 0.062 Uiso 1 1 calc R
C67 C 0.15493(19) 0.92732(19) 0.00174(13) 0.0510(8) Uani 1 1 d .
H55 H 0.1972 0.9503 0.0236 0.061 Uiso 1 1 calc R
C68 C -0.0122(3) 1.0498(2) -0.10361(16) 0.0735(11) Uani 1 1 d .
H56A H -0.0195 1.0702 -0.0684 0.110 Uiso 1 1 d R
H56B H -0.0538 1.0680 -0.1308 0.110 Uiso 1 1 d R
H56C H 0.0401 1.0636 -0.1133 0.110 Uiso 1 1 d R
C69 C 0.3959(4) 0.9061(3) 0.1721(2) 0.1161(19) Uani 1 1 d .
H69A H 0.4197 0.9302 0.2054 0.139 Uiso 1 1 calc R
H69B H 0.4387 0.8978 0.1491 0.139 Uiso 1 1 calc R
C70 C 0.3375(5) 0.9518(4) 0.1447(3) 0.157(3) Uani 1 1 d .
H70A H 0.3010 0.9232 0.1198 0.236 Uiso 1 1 d R
H70B H 0.3636 0.9880 0.1244 0.236 Uiso 1 1 d R
H70C H 0.3075 0.9756 0.1709 0.236 Uiso 1 1 d R
C71 C 0.4291(14) 0.7902(6) 0.3318(4) 0.378(15) Uani 1 1 d .
H71A H 0.4044 0.7465 0.3145 0.454 Uiso 1 1 calc R
H71B H 0.4867 0.7800 0.3394 0.454 Uiso 1 1 calc R
C72 C 0.4025(9) 0.7959(5) 0.3776(7) 0.285(8) Uani 1 1 d .
H72A H 0.4328 0.8327 0.3991 0.427 Uiso 1 1 d R
H72B H 0.4082 0.7497 0.3965 0.427 Uiso 1 1 d R
H72C H 0.3462 0.8095 0.3721 0.427 Uiso 1 1 d R
C73 C 0.6474(12) 0.2684(6) 0.1695(11) 0.450(17) Uani 1 1 d .
H73A H 0.6911 0.2399 0.1581 0.676 Uiso 1 1 d R
H73B H 0.5971 0.2426 0.1605 0.676 Uiso 1 1 d R
H73C H 0.6565 0.2763 0.2084 0.676 Uiso 1 1 d R
C74 C 0.1580(12) 0.309(2) 0.8741(9) 0.60(3) Uani 1 1 d .
H74A H 0.1316 0.3551 0.8792 0.902 Uiso 1 1 d R
H74B H 0.1568 0.2993 0.8356 0.902 Uiso 1 1 d R
H74C H 0.2134 0.3116 0.8907 0.902 Uiso 1 1 d R

loop_
_atom_site_aniso_label
_atom_site_aniso_U_11
_atom_site_aniso_U_22
_atom_site_aniso_U_33
_atom_site_aniso_U_23
_atom_site_aniso_U_13
_atom_site_aniso_U_12
Fe1 0.0479(3) 0.0391(3) 0.0613(3) -0.0069(2) 0.0061(2) 0.0006(2)
Mn1 0.0313(2) 0.0367(3) 0.0361(2) 0.00432(18) 0.00222(17) 0.00055(18)
O1 0.093(2) 0.086(2) 0.0877(19) -0.0009(16) 0.0389(17) 0.0105(17)
O2 0.0654(19) 0.098(2) 0.138(3) 0.016(2) 0.0100(18) 0.0285(18)
O3 0.0597(15) 0.0647(17) 0.0592(14) 0.0097(12) -0.0146(12) 0.0143(12)
O4 0.0793(19) 0.120(3) 0.0771(18) -0.0059(17) 0.0440(15) -0.0223(18)
O5 0.070(2) 0.130(3) 0.118(3) 0.050(2) -0.0211(18) 0.027(2)
O6 0.0654(16) 0.0701(18) 0.0986(19) 0.0094(15) 0.0372(15) -0.0188(14)
O7 0.0855(18) 0.0451(15) 0.0632(14) -0.0060(11) 0.0045(13) -0.0046(13)
O8 0.216(11) 0.47(2) 1.07(5) -0.51(3) -0.243(19) 0.039(12)
O9 0.85(6) 1.04(7) 1.57(12) 0.73(8) 0.80(8) 0.22(5)
O10 0.162(7) 0.319(14) 0.76(3) 0.116(16) -0.113(11) 0.005(8)
O11 0.271(6) 0.204(6) 0.089(3) -0.054(3) -0.030(3) 0.087(5)
N1 0.079(3) 0.055(2) 0.144(4) -0.027(2) -0.012(2) 0.000(2)
N2 0.0452(15) 0.0429(17) 0.0542(15) -0.0036(13) 0.0063(12) 0.0006(13)
N3 0.0516(17) 0.0396(16) 0.079(2) -0.0017(14) 0.0041(15) 0.0001(13)
N4 0.0561(18) 0.0447(17) 0.0607(17) -0.0039(13) 0.0048(14) -0.0015(14)
N5 0.0526(18) 0.0493(18) 0.071(2) -0.0131(14) 0.0098(15) -0.0020(14)
N6 0.0503(17) 0.0418(17) 0.0662(18) -0.0098(13) 0.0070(14) -0.0008(13)
N7 0.0339(13) 0.0413(14) 0.0392(12) 0.0051(11) 0.0022(10) -0.0011(11)
N8 0.0354(13) 0.0410(14) 0.0389(12) 0.0042(11) 0.0060(10) 0.0029(11)
N9 0.0355(13) 0.0390(14) 0.0387(12) 0.0074(11) 0.0027(10) 0.0040(11)
N10 0.0352(13) 0.0406(15) 0.0409(13) 0.0055(11) 0.0015(11) -0.0020(11)
C1 0.052(2) 0.049(2) 0.089(3) -0.010(2) 0.0044(19) 0.0067(18)
C2 0.0413(18) 0.047(2) 0.0473(17) -0.0015(15) 0.0058(14) 0.0022(15)
C3 0.072(3) 0.039(2) 0.074(2) 0.0027(17) -0.005(2) -0.0056(18)
C4 0.073(3) 0.044(2) 0.067(2) -0.0040(17) 0.000(2) -0.0086(18)
C5 0.097(3) 0.075(3) 0.063(2) 0.001(2) 0.002(2) -0.008(2)
C6 0.117(4) 0.084(3) 0.074(3) 0.008(2) -0.006(3) -0.015(3)
C7 0.110(4) 0.078(3) 0.096(4) 0.023(3) -0.028(3) -0.014(3)
C8 0.080(3) 0.063(3) 0.099(3) 0.013(2) -0.015(3) -0.004(2)
C9 0.053(2) 0.050(2) 0.098(3) -0.003(2) 0.006(2) 0.0048(18)
C10 0.051(2) 0.044(2) 0.090(3) -0.0163(19) 0.0123(19) -0.0025(17)
C11 0.055(2) 0.065(3) 0.117(4) -0.030(3) 0.020(2) -0.002(2)
C12 0.076(3) 0.090(3) 0.095(3) -0.039(3) 0.030(3) -0.009(3)
C13 0.086(3) 0.124(4) 0.070(3) -0.021(3) 0.019(2) 0.003(3)
C14 0.075(3) 0.096(3) 0.072(3) -0.011(2) 0.019(2) 0.015(2)
C15 0.063(2) 0.066(3) 0.077(3) 0.011(2) 0.006(2) 0.011(2)
C16 0.080(3) 0.075(3) 0.093(3) 0.007(2) -0.005(3) 0.017(2)
C17 0.061(3) 0.078(3) 0.108(4) -0.016(3) 0.000(3) 0.018(2)
C18 0.056(2) 0.069(3) 0.094(3) -0.019(2) 0.014(2) 0.008(2)
C19 0.053(2) 0.047(2) 0.077(2) -0.0174(18) 0.0114(18) 0.0002(17)
C20 0.065(2) 0.049(2) 0.067(2) -0.0136(18) 0.0213(19) -0.0026(18)
C21 0.0394(17) 0.0466(19) 0.0400(15) 0.0086(13) -0.0002(13) 0.0010(14)
C22 0.044(2) 0.083(3) 0.0445(17) 0.0216(17) 0.0013(14) 0.0000(18)
C23 0.044(2) 0.076(3) 0.0465(17) 0.0197(16) 0.0077(15) 0.0003(17)
C24 0.0394(17) 0.0446(18) 0.0414(15) 0.0060(13) 0.0067(13) -0.0006(14)
C25 0.0385(17) 0.0389(17) 0.0459(16) 0.0051(13) 0.0041(13) -0.0029(14)
C26 0.0353(16) 0.0464(19) 0.0473(16) 0.0064(14) 0.0041(13) -0.0034(14)
C27 0.0473(19) 0.0389(19) 0.067(2) 0.0070(15) 0.0108(16) -0.0011(15)
C28 0.0485(19) 0.049(2) 0.064(2) 0.0013(16) 0.0205(16) -0.0004(16)
C29 0.0432(19) 0.059(2) 0.061(2) 0.0071(17) 0.0128(16) -0.0132(17)
C30 0.063(2) 0.042(2) 0.084(2) 0.0111(18) 0.019(2) -0.0064(17)
C31 0.051(2) 0.043(2) 0.074(2) 0.0037(17) 0.0172(17) 0.0030(16)
C32 0.070(3) 0.108(4) 0.100(3) -0.001(3) 0.042(3) -0.022(3)
C33 0.0337(16) 0.0452(19) 0.0525(17) 0.0036(15) 0.0031(14) -0.0055(14)
C34 0.0318(17) 0.065(2) 0.061(2) 0.0150(17) 0.0008(15) -0.0089(15)
C35 0.0336(17) 0.071(2) 0.0565(19) 0.0114(18) -0.0037(14) -0.0023(16)
C36 0.0335(16) 0.0479(19) 0.0436(15) 0.0037(14) -0.0012(13) -0.0008(14)
C37 0.0378(17) 0.0450(19) 0.0436(16) 0.0028(14) -0.0016(13) 0.0012(14)
C38 0.0378(17) 0.058(2) 0.0455(16) 0.0134(15) 0.0049(14) 0.0044(15)
C39 0.059(2) 0.071(3) 0.059(2) 0.0062(19) -0.0124(18) 0.0066(19)
C40 0.063(3) 0.089(3) 0.068(2) 0.013(2) -0.021(2) 0.003(2)
C41 0.044(2) 0.096(4) 0.072(2) 0.034(2) -0.0014(19) 0.009(2)
C42 0.069(3) 0.061(3) 0.097(3) 0.016(2) 0.003(2) 0.014(2)
C43 0.056(2) 0.065(3) 0.067(2) 0.0078(19) -0.0051(18) 0.0075(19)
C44 0.129(5) 0.118(5) 0.172(6) 0.061(4) -0.023(4) 0.052(4)
C45 0.0410(17) 0.0435(18) 0.0410(15) 0.0038(13) 0.0022(13) 0.0008(14)
C46 0.049(2) 0.056(2) 0.0455(17) 0.0168(15) 0.0033(14) 0.0076(16)
C47 0.048(2) 0.056(2) 0.0499(17) 0.0172(15) 0.0113(15) 0.0045(16)
C48 0.0407(17) 0.0429(18) 0.0448(16) 0.0067(13) 0.0092(13) 0.0000(14)
C49 0.0401(17) 0.0427(18) 0.0448(16) 0.0054(14) 0.0094(13) 0.0003(14)
C50 0.0425(18) 0.049(2) 0.0468(17) 0.0080(14) 0.0102(14) 0.0073(15)
C51 0.049(2) 0.068(2) 0.0502(18) -0.0038(17) 0.0092(15) -0.0045(17)
C52 0.061(2) 0.081(3) 0.0498(19) -0.0080(18) 0.0173(17) -0.003(2)
C53 0.056(2) 0.074(3) 0.063(2) 0.0049(19) 0.0237(18) 0.000(2)
C54 0.060(2) 0.069(3) 0.069(2) -0.0037(19) 0.0231(19) -0.0160(19)
C55 0.058(2) 0.060(2) 0.0573(19) -0.0043(17) 0.0170(17) -0.0073(18)
C56 0.097(4) 0.140(5) 0.120(4) -0.002(4) 0.059(3) -0.040(4)
C57 0.0375(17) 0.0420(18) 0.0455(16) -0.0008(13) 0.0081(13) 0.0023(13)
C58 0.0364(17) 0.054(2) 0.0539(18) 0.0031(16) 0.0122(14) 0.0037(15)
C59 0.0336(16) 0.051(2) 0.0542(18) 0.0102(15) 0.0029(14) 0.0068(14)
C60 0.0341(16) 0.0389(17) 0.0455(16) 0.0016(13) 0.0024(13) 0.0016(13)
C61 0.0363(17) 0.0429(18) 0.0429(15) 0.0019(13) -0.0019(13) -0.0009(13)
C62 0.0352(16) 0.048(2) 0.0434(16) 0.0056(14) 0.0012(13) 0.0009(14)
C63 0.056(2) 0.044(2) 0.062(2) 0.0037(16) -0.0084(17) -0.0020(16)
C64 0.048(2) 0.053(2) 0.063(2) -0.0024(17) -0.0190(16) 0.0002(17)
C65 0.0401(18) 0.058(2) 0.0427(16) 0.0041(15) -0.0004(14) 0.0086(15)
C66 0.056(2) 0.043(2) 0.0544(18) 0.0053(15) -0.0007(16) 0.0014(16)
C67 0.0430(18) 0.053(2) 0.0529(18) 0.0068(16) -0.0103(15) -0.0047(15)
C68 0.081(3) 0.071(3) 0.066(2) 0.018(2) -0.002(2) 0.026(2)
C69 0.173(6) 0.062(3) 0.114(4) -0.012(3) 0.020(4) -0.008(4)
C70 0.250(9) 0.098(5) 0.108(5) -0.003(4) -0.047(5) 0.014(5)
C71 0.88(4) 0.147(9) 0.094(6) -0.018(6) -0.015(12) 0.191(17)
C72 0.371(18) 0.115(7) 0.41(2) 0.036(11) 0.205(18) 0.067(9)
C73 0.43(3) 0.096(8) 0.84(5) 0.011(16) 0.12(3) 0.002(11)
C74 0.31(2) 1.08(8) 0.43(3) -0.54(4) 0.08(2) -0.27(3)

loop_
_atom_type_symbol
_atom_type_description
_atom_type_scat_dispersion_real
_atom_type_scat_dispersion_imag
_atom_type_scat_source
C C 0.0033 0.0016 'International Tables Vol C Tables 4.2.6.8 and 6.1.1.4'
H H 0.0000 0.0000 'International Tables Vol C Tables 4.2.6.8 and 6.1.1.4'
N N 0.0061 0.0033 'International Tables Vol C Tables 4.2.6.8 and 6.1.1.4'
O O 0.0106 0.0060 'International Tables Vol C Tables 4.2.6.8 and 6.1.1.4'
Mn Mn 0.3368 0.7283 'International Tables Vol C Tables 4.2.6.8 and 6.1.1.4'
Fe Fe 0.3463 0.8444 'International Tables Vol C Tables 4.2.6.8 and 6.1.1.4'

loop_
_geom_angle_atom_site_label_1
_geom_angle_atom_site_label_2
_geom_angle_atom_site_label_3
_geom_angle
N3 Fe1 N4 83.90(13)
N3 Fe1 C1 95.94(14)
N4 Fe1 C1 93.29(14)
N3 Fe1 C2 93.72(12)
N4 Fe1 C2 91.25(12)
C1 Fe1 C2 169.71(15)
N3 Fe1 N5 81.75(13)
N4 Fe1 N5 165.60(13)
C1 Fe1 N5 87.07(14)
C2 Fe1 N5 90.82(12)
N3 Fe1 N6 165.83(12)
N4 Fe1 N6 82.00(12)
C1 Fe1 N6 86.30(13)
C2 Fe1 N6 85.20(12)
N5 Fe1 N6 112.38(12)
N7 Mn1 N9 178.18(10)
N7 Mn1 N8 90.27(9)
N9 Mn1 N8 89.91(9)
N7 Mn1 N10 89.98(9)
N9 Mn1 N10 89.77(9)
N8 Mn1 N10 177.65(10)
N7 Mn1 N2 91.39(10)
N9 Mn1 N2 90.42(10)
N8 Mn1 N2 91.14(10)
N10 Mn1 N2 91.19(10)
N7 Mn1 O7 89.15(9)
N9 Mn1 O7 89.04(9)
N8 Mn1 O7 88.75(10)
N10 Mn1 O7 88.92(9)
N2 Mn1 O7 179.45(9)
C65 O3 C68 117.6(3)
C53 O4 C56 117.0(3)
C44 O5 C41 118.2(4)
C29 O6 C32 117.6(3)
C69 O7 Mn1 128.4(3)
C69 O7 H7' 98.0
Mn1 O7 H7' 117.9
C74 O8 H8 109.5
H9B O9 H9A 118.0
H9B O9 H9B 0.0
H9A O9 H9B 118.0
C73 O10 H10 109.5
C71 O11 H11 109.5
C2 N2 Mn1 160.3(2)
C9 N3 C3 126.5(3)
C9 N3 Fe1 119.2(3)
C3 N3 Fe1 114.3(2)
C20 N4 C4 127.0(3)
C20 N4 Fe1 118.7(2)
C4 N4 Fe1 114.3(2)
C14 N5 C10 117.4(3)
C14 N5 Fe1 130.3(3)
C10 N5 Fe1 112.3(3)
C15 N6 C19 117.8(3)
C15 N6 Fe1 130.6(3)
C19 N6 Fe1 111.5(2)
C21 N7 C24 106.4(2)
C21 N7 Mn1 126.61(19)
C24 N7 Mn1 126.64(19)
C60 N8 C57 105.9(2)
C60 N8 Mn1 126.90(18)
C57 N8 Mn1 127.06(19)
C45 N9 C48 106.1(2)
C45 N9 Mn1 126.65(18)
C48 N9 Mn1 126.88(19)
C36 N10 C33 106.4(2)
C36 N10 Mn1 126.78(19)
C33 N10 Mn1 126.80(19)
N1 C1 Fe1 177.4(4)
N2 C2 Fe1 174.5(3)
C8 C3 N3 126.5(4)
C8 C3 C4 119.4(4)
N3 C3 C4 114.1(3)
C5 C4 C3 120.2(4)
C5 C4 N4 126.6(4)
C3 C4 N4 113.2(3)
C6 C5 C4 119.7(5)
C6 C5 H3 120.2
C4 C5 H3 120.2
C7 C6 C5 120.8(5)
C7 C6 H4 119.6
C5 C6 H4 119.6
C6 C7 C8 121.4(5)
C6 C7 H5 119.3
C8 C7 H5 119.3
C7 C8 C3 118.6(5)
C7 C8 H6 120.7
C3 C8 H6 120.7
O2 C9 N3 127.7(4)
O2 C9 C10 121.2(4)
N3 C9 C10 111.1(3)
N5 C10 C11 122.4(4)
N5 C10 C9 115.5(3)
C11 C10 C9 122.1(4)
C12 C11 C10 119.0(4)
C12 C11 H9 120.5
C10 C11 H9 120.5
C13 C12 C11 119.4(4)
C13 C12 H10A 120.3
C11 C12 H10A 120.3
C12 C13 C14 118.5(5)
C12 C13 H11A 120.8
C14 C13 H11A 120.8
N5 C14 C13 123.3(4)
N5 C14 H12 118.3
C13 C14 H12 118.3
N6 C15 C16 123.0(4)
N6 C15 H13 118.5
C16 C15 H13 118.5
C17 C16 C15 118.5(4)
C17 C16 H14 120.7
C15 C16 H14 120.7
C18 C17 C16 119.1(4)
C18 C17 H15 120.4
C16 C17 H15 120.4
C17 C18 C19 120.0(4)
C17 C18 H16 120.0
C19 C18 H16 120.0
N6 C19 C18 121.5(4)
N6 C19 C20 115.4(3)
C18 C19 C20 123.1(4)
O1 C20 N4 128.9(4)
O1 C20 C19 119.5(3)
N4 C20 C19 111.7(3)
N7 C21 C61 126.2(3)
N7 C21 C22 109.1(3)
C61 C21 C22 124.6(3)
C23 C22 C21 108.2(3)
C23 C22 H47 125.9
C21 C22 H47 125.9
C22 C23 C24 107.3(3)
C22 C23 H46 126.4
C24 C23 H46 126.4
N7 C24 C25 126.5(3)
N7 C24 C23 108.9(3)
C25 C24 C23 124.6(3)
C24 C25 C33 123.5(3)
C24 C25 C26 118.1(3)
C33 C25 C26 118.3(3)
C27 C26 C31 117.6(3)
C27 C26 C25 121.7(3)
C31 C26 C25 120.7(3)
C26 C27 C28 121.9(3)
C26 C27 H39 119.1
C28 C27 H39 119.1
C29 C28 C27 119.4(3)
C29 C28 H40 120.3
C27 C28 H40 120.3
C28 C29 O6 124.0(3)
C28 C29 C30 120.4(3)
O6 C29 C30 115.6(3)
C29 C30 C31 119.9(3)
C29 C30 H43 120.0
C31 C30 H43 120.0
C30 C31 C26 120.8(3)
C30 C31 H44 119.6
C26 C31 H44 119.6
O6 C32 H42A 109.5
O6 C32 H42B 109.5
H42A C32 H42B 109.5
O6 C32 H42C 109.5
H42A C32 H42C 109.5
H42B C32 H42C 109.5
N10 C33 C25 125.8(3)
N10 C33 C34 108.9(3)
C25 C33 C34 125.2(3)
C35 C34 C33 107.7(3)
C35 C34 H35 126.2
C33 C34 H35 126.2
C34 C35 C36 107.9(3)
C34 C35 H34 126.1
C36 C35 H34 126.1
N10 C36 C37 126.1(3)
N10 C36 C35 109.1(3)
C37 C36 C35 124.7(3)
C45 C37 C36 123.4(3)
C45 C37 C38 118.5(3)
C36 C37 C38 118.1(3)
C43 C38 C39 117.7(3)
C43 C38 C37 120.4(3)
C39 C38 C37 121.9(3)
C40 C39 C38 121.6(4)
C40 C39 H31 119.2
C38 C39 H31 119.2
C41 C40 C39 119.9(4)
C41 C40 H30 120.0
C39 C40 H30 120.0
C40 C41 C42 120.9(4)
C40 C41 O5 115.0(4)
C42 C41 O5 124.1(4)
C41 C42 C43 118.4(4)
C41 C42 H28 120.8
C43 C42 H28 120.8
C38 C43 C42 121.4(4)
C38 C43 H27 119.3
C42 C43 H27 119.3
O5 C44 H32A 109.5
O5 C44 H32B 109.5
H32A C44 H32B 109.5
O5 C44 H32C 109.5
H32A C44 H32C 109.5
H32B C44 H32C 109.5
N9 C45 C37 126.1(3)
N9 C45 C46 109.6(3)
C37 C45 C46 124.2(3)
C47 C46 C45 107.6(3)
C47 C46 H23 126.2
C45 C46 H23 126.2
C46 C47 C48 107.6(3)
C46 C47 H22 126.2
C48 C47 H22 126.2
C49 C48 N9 126.1(3)
C49 C48 C47 124.7(3)
N9 C48 C47 109.1(3)
C48 C49 C57 123.8(3)
C48 C49 C50 117.7(3)
C57 C49 C50 118.6(3)
C55 C50 C51 118.0(3)
C55 C50 C49 121.9(3)
C51 C50 C49 120.1(3)
C52 C51 C50 121.0(3)
C52 C51 H68 119.5
C50 C51 H68 119.5
C53 C52 C51 120.2(3)
C53 C52 H67 119.9
C51 C52 H67 119.9
C54 C53 C52 120.0(3)
C54 C53 O4 124.7(4)
C52 C53 O4 115.3(3)
C53 C54 C55 119.8(3)
C53 C54 H64 120.1
C55 C54 H64 120.1
C50 C55 C54 121.1(3)
C50 C55 H63 119.5
C54 C55 H63 119.5
O4 C56 H66A 109.5
O4 C56 H66B 109.5
H66A C56 H66B 109.5
O4 C56 H66C 109.5
H66A C56 H66C 109.5
H66B C56 H66C 109.5
N8 C57 C49 125.7(3)
N8 C57 C58 109.2(3)
C49 C57 C58 125.2(3)
C59 C58 C57 108.2(3)
C59 C58 H59 125.9
C57 C58 H59 125.9
C58 C59 C60 107.3(3)
C58 C59 H58 126.3
C60 C59 H58 126.3
N8 C60 C61 125.8(3)
N8 C60 C59 109.4(2)
C61 C60 C59 124.7(3)
C60 C61 C21 123.6(3)
C60 C61 C62 119.2(3)
C21 C61 C62 117.0(3)
C67 C62 C63 117.3(3)
C67 C62 C61 119.5(3)
C63 C62 C61 123.3(3)
C64 C63 C62 121.3(3)
C64 C63 H51 119.3
C62 C63 H51 119.3
C63 C64 C65 120.4(3)
C63 C64 H52 119.8
C65 C64 H52 119.8
O3 C65 C66 124.6(3)
O3 C65 C64 115.9(3)
C66 C65 C64 119.6(3)
C65 C66 C67 118.8(3)
C65 C66 H54 120.6
C67 C66 H54 120.6
C62 C67 C66 122.6(3)
C62 C67 H55 118.7
C66 C67 H55 118.7
O3 C68 H56A 109.5
O3 C68 H56B 109.5
H56A C68 H56B 109.5
O3 C68 H56C 109.5
H56A C68 H56C 109.5
H56B C68 H56C 109.5
C70 C69 O7 112.5(6)
C70 C69 H69A 109.1
O7 C69 H69A 109.1
C70 C69 H69B 109.1
O7 C69 H69B 109.1
H69A C69 H69B 107.8
C69 C70 H70A 109.5
C69 C70 H70B 109.5
H70A C70 H70B 109.5
C69 C70 H70C 109.5
H70A C70 H70C 109.5
H70B C70 H70C 109.5
C72 C71 O11 123.2(12)
C72 C71 H71A 106.5
O11 C71 H71A 106.5
C72 C71 H71B 106.5
O11 C71 H71B 106.5
H71A C71 H71B 106.5
C71 C72 H72A 109.5
C71 C72 H72B 109.5
H72A C72 H72B 109.5
C71 C72 H72C 109.5
H72A C72 H72C 109.5
H72B C72 H72C 109.5
O10 C73 H73A 109.5
O10 C73 H73B 109.5
H73A C73 H73B 109.5
O10 C73 H73C 109.5
H73A C73 H73C 109.5
H73B C73 H73C 109.5
O8 C74 H74A 109.5
O8 C74 H74B 109.5
H74A C74 H74B 109.5
O8 C74 H74C 109.5
H74A C74 H74C 109.5
H74B C74 H74C 109.5

loop_
_geom_bond_atom_site_label_1
_geom_bond_atom_site_label_2
_geom_bond_distance
Fe1 N3 1.892(3)
Fe1 N4 1.902(3)
Fe1 C1 1.964(4)
Fe1 C2 1.966(4)
Fe1 N5 2.004(3)
Fe1 N6 2.007(3)
Mn1 N7 2.005(2)
Mn1 N9 2.006(2)
Mn1 N8 2.013(2)
Mn1 N10 2.024(2)
Mn1 N2 2.245(3)
Mn1 O7 2.317(2)
O1 C20 1.243(4)
O2 C9 1.241(5)
O3 C65 1.372(4)
O3 C68 1.420(4)
O4 C53 1.386(4)
O4 C56 1.423(6)
O5 C44 1.391(7)
O5 C41 1.394(4)
O6 C29 1.371(4)
O6 C32 1.413(5)
O7 C69 1.414(6)
O7 H7' 0.8218
O8 C74 1.39(4)
O8 H8 0.8200
O9 H9B 0.8415
O9 H9A 0.8370
O9 H9B 0.8415
O10 C73 1.416(17)
O10 H10 0.8200
O11 C71 1.356(11)
O11 H11 0.8200
N1 C1 1.146(5)
N2 C2 1.142(4)
N3 C9 1.344(5)
N3 C3 1.405(5)
N4 C20 1.321(4)
N4 C4 1.411(5)
N5 C14 1.325(5)
N5 C10 1.358(5)
N6 C15 1.323(5)
N6 C19 1.364(4)
N7 C21 1.375(4)
N7 C24 1.387(4)
N8 C60 1.380(4)
N8 C57 1.391(4)
N9 C45 1.381(4)
N9 C48 1.389(4)
N10 C36 1.371(4)
N10 C33 1.383(4)
C3 C8 1.399(5)
C3 C4 1.406(5)
C4 C5 1.384(5)
C5 C6 1.376(6)
C5 H3 0.9300
C6 C7 1.357(7)
C6 H4 0.9300
C7 C8 1.397(7)
C7 H5 0.9300
C8 H6 0.9300
C9 C10 1.481(6)
C10 C11 1.381(5)
C11 C12 1.378(6)
C11 H9 0.9300
C12 C13 1.365(6)
C12 H10A 0.9300
C13 C14 1.397(6)
C13 H11A 0.9300
C14 H12 0.9300
C15 C16 1.389(6)
C15 H13 0.9300
C16 C17 1.379(6)
C16 H14 0.9300
C17 C18 1.354(6)
C17 H15 0.9300
C18 C19 1.379(5)
C18 H16 0.9300
C19 C20 1.490(5)
C21 C61 1.401(4)
C21 C22 1.426(4)
C22 C23 1.340(5)
C22 H47 0.9300
C23 C24 1.433(4)
C23 H46 0.9300
C24 C25 1.391(4)
C25 C33 1.400(4)
C25 C26 1.487(4)
C26 C27 1.381(4)
C26 C31 1.394(4)
C27 C28 1.389(4)
C27 H39 0.9300
C28 C29 1.365(5)
C28 H40 0.9300
C29 C30 1.376(5)
C30 C31 1.388(5)
C30 H43 0.9300
C31 H44 0.9300
C32 H42A 0.9600
C32 H42B 0.9600
C32 H42C 0.9600
C33 C34 1.433(4)
C34 C35 1.329(5)
C34 H35 0.9300
C35 C36 1.433(4)
C35 H34 0.9300
C36 C37 1.399(4)
C37 C45 1.396(4)
C37 C38 1.491(4)
C38 C43 1.367(5)
C38 C39 1.381(5)
C39 C40 1.376(5)
C39 H31 0.9300
C40 C41 1.355(6)
C40 H30 0.9300
C41 C42 1.368(6)
C42 C43 1.412(5)
C42 H28 0.9300
C43 H27 0.9300
C44 H32A 0.9600
C44 H32B 0.9600
C44 H32C 0.9600
C45 C46 1.430(4)
C46 C47 1.348(4)
C46 H23 0.9300
C47 C48 1.433(4)
C47 H22 0.9300
C48 C49 1.389(4)
C49 C57 1.393(4)
C49 C50 1.508(4)
C50 C55 1.380(5)
C50 C51 1.396(4)
C51 C52 1.378(5)
C51 H68 0.9300
C52 C53 1.375(5)
C52 H67 0.9300
C53 C54 1.373(5)
C54 C55 1.392(5)
C54 H64 0.9300
C55 H63 0.9300
C56 H66A 0.9600
C56 H66B 0.9600
C56 H66C 0.9600
C57 C58 1.426(4)
C58 C59 1.335(4)
C58 H59 0.9300
C59 C60 1.440(4)
C59 H58 0.9300
C60 C61 1.397(4)
C61 C62 1.498(4)
C62 C67 1.369(4)
C62 C63 1.392(4)
C63 C64 1.370(5)
C63 H51 0.9300
C64 C65 1.383(5)
C64 H52 0.9300
C65 C66 1.380(4)
C66 C67 1.388(4)
C66 H54 0.9300
C67 H55 0.9300
C68 H56A 0.9600
C68 H56B 0.9600
C68 H56C 0.9600
C69 C70 1.390(8)
C69 H69A 0.9700
C69 H69B 0.9700
C70 H70A 0.9600
C70 H70B 0.9600
C70 H70C 0.9600
C71 C72 1.257(14)
C71 H71A 0.9700
C71 H71B 0.9700
C72 H72A 0.9600
C72 H72B 0.9600
C72 H72C 0.9600
C73 H73A 0.9600
C73 H73B 0.9600
C73 H73C 0.9600
C74 H74A 0.9600
C74 H74B 0.9600
C74 H74C 0.9600
